data_7249570
loop_
_publ_author_name
'Gurbanov, Atash V.'
'Mahmoudi, Ghodrat'
'Zangrando, Ennio'
'Zubkov, Fedor I.'
'Hasanov, Khudayar I.'
'Mahmudov, Kamran T.'

_publ_section_title
;
 Bridging linker installation strategy in the engineering of copper(ii)
 complexes: activation of nitriles, efficient catalysts for the
 cyanosilylation of aldehydes
;
_journal_issue 47
_journal_name_full CrystEngComm
_journal_page_first 6692
_journal_page_last 6700
_journal_paper_doi 10.1039/D4CE00950A
_journal_volume 26
_journal_year 2024
_chemical_formula_moiety 'C30 H28 Cu2 N10 O10 S2, 2(H2 O) [+ solvent]'
_chemical_formula_sum 'C30 H32 Cu2 N10 O12 S2'
_chemical_formula_weight 915.85
_space_group_crystal_system monoclinic
_space_group_IT_number 15
_space_group_name_Hall '-C 2yc'
_space_group_name_H-M_alt 'C 1 2/c 1'
_atom_sites_solution_hydrogens mixed
_audit_creation_method SHELXL-2019/2
_audit_update_record
;
2024-08-16 deposited with the CCDC.	2024-11-11 downloaded from the CCDC.
;
_cell_angle_alpha 90
_cell_angle_beta 109.184(4)
_cell_angle_gamma 90
_cell_formula_units_Z 4
_cell_length_a 35.463(4)
_cell_length_b 8.9912(11)
_cell_length_c 12.8607(14)
_cell_measurement_reflns_used 9888
_cell_measurement_temperature 296(2)
_cell_measurement_theta_max 26.35
_cell_measurement_theta_min 2.35
_cell_volume 3873.0(8)
_computing_cell_refinement 'Bruker SAINT'
_computing_data_collection 'Bruker APEX2'
_computing_data_reduction 'Bruker SAINT'
_computing_structure_refinement 'SHELXL-2019/2 (Sheldrick, 2019)'
_computing_structure_solution 'SHELXS-97 (Sheldrick 2008)'
_diffrn_ambient_temperature 296(2)
_diffrn_measured_fraction_theta_full 0.999
_diffrn_measured_fraction_theta_max 0.996
_diffrn_measurement_device_type 'Bruker APEX-II CCD'
_diffrn_measurement_method '\f and \w scans'
_diffrn_radiation_type MoK\a
_diffrn_radiation_wavelength 0.71073
_diffrn_reflns_av_R_equivalents 0.0667
_diffrn_reflns_av_unetI/netI 0.0251
_diffrn_reflns_Laue_measured_fraction_full 0.999
_diffrn_reflns_Laue_measured_fraction_max 0.996
_diffrn_reflns_limit_h_max 44
_diffrn_reflns_limit_h_min -44
_diffrn_reflns_limit_k_max 11
_diffrn_reflns_limit_k_min -11
_diffrn_reflns_limit_l_max 16
_diffrn_reflns_limit_l_min -15
_diffrn_reflns_number 57008
_diffrn_reflns_point_group_measured_fraction_full 0.999
_diffrn_reflns_point_group_measured_fraction_max 0.996
_diffrn_reflns_theta_full 25.242
_diffrn_reflns_theta_max 26.431
_diffrn_reflns_theta_min 2.345
_diffrn_source 'fine-focus sealed tube'
_exptl_absorpt_coefficient_mu 1.278
_exptl_absorpt_correction_type none
_exptl_crystal_colour green
_exptl_crystal_density_diffrn 1.571
_exptl_crystal_description plate
_exptl_crystal_F_000 1872
_exptl_crystal_size_max 0.270
_exptl_crystal_size_mid 0.180
_exptl_crystal_size_min 0.140
_refine_diff_density_max 0.464
_refine_diff_density_min -0.477
_refine_diff_density_rms 0.085
_refine_ls_extinction_method none
_refine_ls_goodness_of_fit_ref 1.071
_refine_ls_hydrogen_treatment mixed
_refine_ls_matrix_type full
_refine_ls_number_parameters 266
_refine_ls_number_reflns 3970
_refine_ls_number_restraints 3
_refine_ls_restrained_S_all 1.073
_refine_ls_R_factor_all 0.0477
_refine_ls_R_factor_gt 0.0417
_refine_ls_shift/su_max 0.001
_refine_ls_shift/su_mean 0.000
_refine_ls_structure_factor_coef Fsqd
_refine_ls_weighting_details 'w=1/[\s^2^(Fo^2^)+(0.0483P)^2^+9.0800P] where P=(Fo^2^+2Fc^2^)/3'
_refine_ls_weighting_scheme calc
_refine_ls_wR_factor_gt 0.1050
_refine_ls_wR_factor_ref 0.1088
_reflns_Friedel_coverage 0.000
_reflns_number_gt 3534
_reflns_number_total 3970
_reflns_threshold_expression 'I > 2\s(I)'
_cod_data_source_file d4ce00950a2.cif
_cod_data_source_block 1
_cod_depositor_comments 'Adding full bibliography for 7249567--7249573.cif.'
_cod_original_sg_symbol_H-M 'C 2/c'
_cod_database_code 7249570
_shelx_shelxl_version_number 2019/2
_shelx_space_group_comment
;
The symmetry employed for this shelxl refinement is uniquely defined
by the following loop, which should always be used as a source of
symmetry information in preference to the above space-group names.
They are only intended as comments.
;
_shelx_estimated_absorpt_t_min 0.724
_shelx_estimated_absorpt_t_max 0.841

loop_
_space_group_symop_operation_xyz
'x, y, z'
'-x, y, -z+1/2'
'x+1/2, y+1/2, z'
'-x+1/2, y+1/2, -z+1/2'
'-x, -y, -z'
'x, -y, z-1/2'
'-x+1/2, -y+1/2, -z'
'x+1/2, -y+1/2, z-1/2'

loop_
_atom_site_label
_atom_site_type_symbol
_atom_site_fract_x
_atom_site_fract_y
_atom_site_fract_z
_atom_site_U_iso_or_equiv
_atom_site_adp_type
_atom_site_occupancy
_atom_site_site_symmetry_order
_atom_site_calc_flag
_atom_site_refinement_flags_posn
_atom_site_refinement_flags_adp
_atom_site_refinement_flags_occupancy
_atom_site_disorder_assembly
_atom_site_disorder_group
Cu1 Cu 0.62090(2) 0.23008(4) 0.37676(3) 0.03762(13) Uani 1 1 d . . . . .
S1 S 0.58661(2) 0.04387(10) 0.16407(7) 0.0461(2) Uani 1 1 d . . . . .
O1 O 0.57874(6) 0.1455(3) 0.24460(19) 0.0593(7) Uani 1 1 d . . . . .
O2 O 0.55218(7) 0.0352(3) 0.0666(2) 0.0694(8) Uani 1 1 d . . . . .
O3 O 0.60185(8) -0.0978(3) 0.2109(3) 0.0724(8) Uani 1 1 d . . . . .
O4 O 0.71300(6) 0.1500(3) 0.67058(16) 0.0443(5) Uani 1 1 d . . . . .
O5 O 0.62876(8) 0.4505(3) 0.3028(3) 0.0664(8) Uani 1 1 d . . . . .
H5A H 0.6129(17) 0.518(6) 0.276(4) 0.100 Uiso 1 1 d . U . . .
H5B H 0.6484(17) 0.482(6) 0.333(5) 0.100 Uiso 1 1 d . U . . .
N1 N 0.66424(6) 0.1565(3) 0.32489(19) 0.0345(5) Uani 1 1 d . . . . .
N2 N 0.70013(6) 0.1155(3) 0.38372(18) 0.0323(5) Uani 1 1 d . . . . .
N3 N 0.65526(7) 0.2154(3) 0.5285(2) 0.0426(6) Uani 1 1 d . . . . .
H3N H 0.646115 0.233846 0.580553 0.051 Uiso 1 1 d R U . . .
N4 N 0.78331(8) 0.0108(3) 0.5812(2) 0.0483(6) Uani 1 1 d . . . . .
N5 N 0.57658(7) 0.3214(3) 0.4242(2) 0.0411(6) Uani 1 1 d . . . . .
C1 C 0.66064(8) 0.1711(3) 0.2114(2) 0.0357(6) Uani 1 1 d . . . . .
C2 C 0.62547(9) 0.1292(3) 0.1289(2) 0.0399(6) Uani 1 1 d . . . . .
C3 C 0.62161(10) 0.1479(4) 0.0184(3) 0.0523(8) Uani 1 1 d . . . . .
H3 H 0.598129 0.119686 -0.036021 0.063 Uiso 1 1 calc R U . . .
C4 C 0.65246(12) 0.2079(5) -0.0103(3) 0.0602(10) Uani 1 1 d . . . . .
H4 H 0.649894 0.220020 -0.084103 0.072 Uiso 1 1 calc R U . . .
C5 C 0.68717(12) 0.2501(4) 0.0704(3) 0.0586(9) Uani 1 1 d . . . . .
H5 H 0.707993 0.290537 0.050662 0.070 Uiso 1 1 calc R U . . .
C6 C 0.69134(10) 0.2330(4) 0.1809(3) 0.0469(7) Uani 1 1 d . . . . .
H6 H 0.714784 0.263003 0.234665 0.056 Uiso 1 1 calc R U . . .
C7 C 0.71207(7) 0.1119(3) 0.4926(2) 0.0315(5) Uani 1 1 d . . . . .
C8 C 0.69094(8) 0.1623(3) 0.5651(2) 0.0332(6) Uani 1 1 d . . . . .
C9 C 0.75182(8) 0.0559(3) 0.5425(2) 0.0348(6) Uani 1 1 d . . . . .
C10 C 0.69816(11) 0.2143(5) 0.7525(3) 0.0574(9) Uani 1 1 d . . . . .
H10A H 0.717435 0.200092 0.824283 0.086 Uiso 1 1 calc R U . . .
H10B H 0.673538 0.166926 0.749129 0.086 Uiso 1 1 calc R U . . .
H10C H 0.693655 0.318830 0.738451 0.086 Uiso 1 1 calc R U . . .
C11 C 0.58381(9) 0.4437(4) 0.4867(3) 0.0576(9) Uani 1 1 d . . . . .
H11 H 0.609607 0.481962 0.510541 0.069 Uiso 1 1 calc R U . . .
C12 C 0.55480(10) 0.5162(4) 0.5178(3) 0.0587(10) Uani 1 1 d . . . . .
H12 H 0.561299 0.601378 0.561027 0.070 Uiso 1 1 calc R U . . .
C13 C 0.51612(8) 0.4623(4) 0.4845(3) 0.0422(7) Uani 1 1 d . . . . .
C14 C 0.50946(9) 0.3330(5) 0.4240(3) 0.0624(10) Uani 1 1 d . . . . .
H14 H 0.484183 0.290161 0.401477 0.075 Uiso 1 1 calc R U . . .
C15 C 0.54007(10) 0.2659(4) 0.3964(3) 0.0566(9) Uani 1 1 d . . . . .
H15 H 0.534677 0.177690 0.356396 0.068 Uiso 1 1 calc R U . . .
O6 O 0.56811(12) 0.6502(4) 0.2664(4) 0.0987(11) Uani 1 1 d D . . . .
H6A H 0.5433(10) 0.683(7) 0.263(5) 0.148 Uiso 1 1 d D U . . .
H6B H 0.5740(18) 0.717(6) 0.222(5) 0.148 Uiso 1 1 d D U . . .

loop_
_atom_site_aniso_label
_atom_site_aniso_U_11
_atom_site_aniso_U_22
_atom_site_aniso_U_33
_atom_site_aniso_U_23
_atom_site_aniso_U_13
_atom_site_aniso_U_12
Cu1 0.02334(17) 0.0525(2) 0.0394(2) -0.00358(16) 0.01351(14) 0.00584(14)
S1 0.0298(4) 0.0586(5) 0.0460(4) -0.0073(4) 0.0070(3) 0.0017(3)
O1 0.0277(10) 0.097(2) 0.0530(13) -0.0241(13) 0.0128(9) -0.0037(11)
O2 0.0390(12) 0.099(2) 0.0585(15) -0.0235(15) -0.0005(11) -0.0013(13)
O3 0.0513(15) 0.0653(17) 0.100(2) 0.0137(16) 0.0238(14) -0.0035(13)
O4 0.0356(10) 0.0663(14) 0.0320(10) -0.0055(10) 0.0124(8) 0.0025(10)
O5 0.0484(15) 0.0575(16) 0.096(2) 0.0119(15) 0.0278(15) 0.0110(12)
N1 0.0257(10) 0.0452(13) 0.0346(12) -0.0011(10) 0.0124(9) 0.0034(9)
N2 0.0272(10) 0.0376(12) 0.0347(12) -0.0005(9) 0.0136(9) 0.0015(9)
N3 0.0317(12) 0.0618(16) 0.0373(13) -0.0097(12) 0.0152(10) 0.0055(11)
N4 0.0361(14) 0.0567(16) 0.0506(15) 0.0033(13) 0.0124(11) 0.0133(12)
N5 0.0271(11) 0.0523(15) 0.0478(14) -0.0048(12) 0.0176(10) 0.0030(10)
C1 0.0342(13) 0.0436(15) 0.0319(13) 0.0009(12) 0.0144(11) 0.0089(12)
C2 0.0372(14) 0.0460(16) 0.0364(15) -0.0011(12) 0.0119(11) 0.0123(12)
C3 0.0507(18) 0.063(2) 0.0395(16) -0.0005(15) 0.0105(14) 0.0193(16)
C4 0.071(2) 0.078(3) 0.0368(17) 0.0140(17) 0.0240(16) 0.023(2)
C5 0.057(2) 0.074(3) 0.055(2) 0.0148(18) 0.0323(17) 0.0095(18)
C6 0.0403(16) 0.060(2) 0.0444(17) 0.0057(15) 0.0186(13) 0.0035(14)
C7 0.0254(12) 0.0341(13) 0.0366(14) -0.0015(11) 0.0122(10) 0.0002(10)
C8 0.0289(13) 0.0377(14) 0.0349(14) -0.0036(11) 0.0132(10) -0.0031(11)
C9 0.0357(14) 0.0363(14) 0.0352(14) 0.0012(11) 0.0154(11) 0.0020(11)
C10 0.0505(19) 0.086(3) 0.0386(17) -0.0162(17) 0.0187(14) -0.0010(18)
C11 0.0289(15) 0.068(2) 0.081(2) -0.0259(19) 0.0250(16) -0.0070(14)
C12 0.0362(16) 0.061(2) 0.087(3) -0.0296(19) 0.0307(17) -0.0080(15)
C13 0.0289(14) 0.0532(18) 0.0486(17) -0.0060(14) 0.0183(12) -0.0007(12)
C14 0.0310(15) 0.076(2) 0.086(3) -0.034(2) 0.0276(17) -0.0111(16)
C15 0.0359(16) 0.066(2) 0.074(2) -0.0275(19) 0.0270(16) -0.0078(15)
O6 0.090(3) 0.087(2) 0.115(3) 0.015(2) 0.029(2) 0.019(2)

loop_
_atom_type_symbol
_atom_type_description
_atom_type_scat_dispersion_real
_atom_type_scat_dispersion_imag
_atom_type_scat_source
C C 0.0033 0.0016 'International Tables Vol C Tables 4.2.6.8 and 6.1.1.4'
H H 0.0000 0.0000 'International Tables Vol C Tables 4.2.6.8 and 6.1.1.4'
N N 0.0061 0.0033 'International Tables Vol C Tables 4.2.6.8 and 6.1.1.4'
O O 0.0106 0.0060 'International Tables Vol C Tables 4.2.6.8 and 6.1.1.4'
S S 0.1246 0.1234 'International Tables Vol C Tables 4.2.6.8 and 6.1.1.4'
Cu Cu 0.3201 1.2651 'International Tables Vol C Tables 4.2.6.8 and 6.1.1.4'

loop_
_geom_angle_atom_site_label_1
_geom_angle_atom_site_label_2
_geom_angle_atom_site_label_3
_geom_angle
_geom_angle_site_symmetry_1
_geom_angle_site_symmetry_3
_geom_angle_publ_flag
N3 Cu1 N1 90.89(10) . . ?
N3 Cu1 O1 150.96(12) . . ?
N1 Cu1 O1 91.87(9) . . ?
N3 Cu1 N5 91.02(10) . . ?
N1 Cu1 N5 175.45(10) . . ?
O1 Cu1 N5 88.46(9) . . ?
N3 Cu1 O5 111.18(12) . . ?
N1 Cu1 O5 86.23(10) . . ?
O1 Cu1 O5 97.85(12) . . ?
N5 Cu1 O5 89.23(11) . . ?
O2 S1 O3 114.36(18) . . ?
O2 S1 O1 110.11(15) . . ?
O3 S1 O1 112.76(18) . . ?
O2 S1 C2 108.17(16) . . ?
O3 S1 C2 106.02(15) . . ?
O1 S1 C2 104.78(14) . . ?
S1 O1 Cu1 124.68(13) . . ?
C8 O4 C10 118.6(2) . . ?
Cu1 O5 H5A 132(4) . . ?
Cu1 O5 H5B 110(5) . . ?
H5A O5 H5B 109(6) . . ?
N2 N1 C1 111.2(2) . . ?
N2 N1 Cu1 128.15(18) . . ?
C1 N1 Cu1 119.66(17) . . ?
N1 N2 C7 122.2(2) . . ?
C8 N3 Cu1 127.6(2) . . ?
C8 N3 H3N 111.6 . . ?
Cu1 N3 H3N 120.2 . . ?
C15 N5 C11 116.8(3) . . ?
C15 N5 Cu1 123.4(2) . . ?
C11 N5 Cu1 119.86(19) . . ?
C6 C1 C2 118.7(3) . . ?
C6 C1 N1 120.7(3) . . ?
C2 C1 N1 120.6(2) . . ?
C3 C2 C1 120.4(3) . . ?
C3 C2 S1 119.5(3) . . ?
C1 C2 S1 120.0(2) . . ?
C4 C3 C2 120.1(3) . . ?
C4 C3 H3 120.0 . . ?
C2 C3 H3 120.0 . . ?
C3 C4 C5 119.9(3) . . ?
C3 C4 H4 120.0 . . ?
C5 C4 H4 120.0 . . ?
C4 C5 C6 120.6(3) . . ?
C4 C5 H5 119.7 . . ?
C6 C5 H5 119.7 . . ?
C5 C6 C1 120.3(3) . . ?
C5 C6 H6 119.9 . . ?
C1 C6 H6 119.9 . . ?
N2 C7 C9 114.0(2) . . ?
N2 C7 C8 128.3(2) . . ?
C9 C7 C8 117.5(2) . . ?
N3 C8 O4 125.5(2) . . ?
N3 C8 C7 122.4(2) . . ?
O4 C8 C7 112.1(2) . . ?
N4 C9 C7 179.3(3) . . ?
O4 C10 H10A 109.5 . . ?
O4 C10 H10B 109.5 . . ?
H10A C10 H10B 109.5 . . ?
O4 C10 H10C 109.5 . . ?
H10A C10 H10C 109.5 . . ?
H10B C10 H10C 109.5 . . ?
N5 C11 C12 123.2(3) . . ?
N5 C11 H11 118.4 . . ?
C12 C11 H11 118.4 . . ?
C11 C12 C13 120.1(3) . . ?
C11 C12 H12 119.9 . . ?
C13 C12 H12 119.9 . . ?
C14 C13 C12 116.1(3) . . ?
C14 C13 C13 122.1(3) . 5_666 ?
C12 C13 C13 121.8(4) . 5_666 ?
C13 C14 C15 120.6(3) . . ?
C13 C14 H14 119.7 . . ?
C15 C14 H14 119.7 . . ?
N5 C15 C14 123.1(3) . . ?
N5 C15 H15 118.5 . . ?
C14 C15 H15 118.5 . . ?
H6A O6 H6B 100(3) . . ?

loop_
_geom_bond_atom_site_label_1
_geom_bond_atom_site_label_2
_geom_bond_distance
_geom_bond_site_symmetry_2
_geom_bond_publ_flag
Cu1 N3 1.936(3) . ?
Cu1 N1 1.980(2) . ?
Cu1 O1 2.008(2) . ?
Cu1 N5 2.036(2) . ?
Cu1 O5 2.255(3) . ?
S1 O2 1.436(2) . ?
S1 O3 1.436(3) . ?
S1 O1 1.475(2) . ?
S1 C2 1.762(3) . ?
O4 C8 1.330(3) . ?
O4 C10 1.444(4) . ?
O5 H5A 0.83(6) . ?
O5 H5B 0.74(6) . ?
N1 N2 1.302(3) . ?
N1 C1 1.429(3) . ?
N2 C7 1.324(3) . ?
N3 C8 1.288(4) . ?
N3 H3N 0.8508 . ?
N4 C9 1.138(4) . ?
N5 C15 1.323(4) . ?
N5 C11 1.337(4) . ?
C1 C6 1.389(4) . ?
C1 C2 1.397(4) . ?
C2 C3 1.391(4) . ?
C3 C4 1.375(5) . ?
C3 H3 0.9300 . ?
C4 C5 1.377(6) . ?
C4 H4 0.9300 . ?
C5 C6 1.388(5) . ?
C5 H5 0.9300 . ?
C6 H6 0.9300 . ?
C7 C9 1.434(4) . ?
C7 C8 1.447(4) . ?
C10 H10A 0.9600 . ?
C10 H10B 0.9600 . ?
C10 H10C 0.9600 . ?
C11 C12 1.383(4) . ?
C11 H11 0.9300 . ?
C12 C13 1.383(4) . ?
C12 H12 0.9300 . ?
C13 C14 1.375(5) . ?
C13 C13 1.492(5) 5_666 ?
C14 C15 1.387(4) . ?
C14 H14 0.9300 . ?
C15 H15 0.9300 . ?
O6 H6A 0.916(19) . ?
O6 H6B 0.901(19) . ?

loop_
_geom_torsion_atom_site_label_1
_geom_torsion_atom_site_label_2
_geom_torsion_atom_site_label_3
_geom_torsion_atom_site_label_4
_geom_torsion
_geom_torsion_site_symmetry_1
_geom_torsion_site_symmetry_2
_geom_torsion_site_symmetry_3
_geom_torsion_site_symmetry_4
_geom_torsion_publ_flag
O2 S1 O1 Cu1 -165.3(2) . . . . ?
O3 S1 O1 Cu1 65.7(2) . . . . ?
C2 S1 O1 Cu1 -49.1(2) . . . . ?
C1 N1 N2 C7 171.7(2) . . . . ?
Cu1 N1 N2 C7 3.2(4) . . . . ?
N2 N1 C1 C6 -40.0(4) . . . . ?
Cu1 N1 C1 C6 129.6(3) . . . . ?
N2 N1 C1 C2 142.8(3) . . . . ?
Cu1 N1 C1 C2 -47.6(3) . . . . ?
C6 C1 C2 C3 0.7(4) . . . . ?
N1 C1 C2 C3 178.0(3) . . . . ?
C6 C1 C2 S1 177.6(2) . . . . ?
N1 C1 C2 S1 -5.1(4) . . . . ?
O2 S1 C2 C3 -12.3(3) . . . . ?
O3 S1 C2 C3 110.8(3) . . . . ?
O1 S1 C2 C3 -129.8(3) . . . . ?
O2 S1 C2 C1 170.8(2) . . . . ?
O3 S1 C2 C1 -66.1(3) . . . . ?
O1 S1 C2 C1 53.3(3) . . . . ?
C1 C2 C3 C4 -0.1(5) . . . . ?
S1 C2 C3 C4 -176.9(3) . . . . ?
C2 C3 C4 C5 -0.2(5) . . . . ?
C3 C4 C5 C6 -0.1(6) . . . . ?
C4 C5 C6 C1 0.8(5) . . . . ?
C2 C1 C6 C5 -1.1(5) . . . . ?
N1 C1 C6 C5 -178.4(3) . . . . ?
N1 N2 C7 C9 176.7(2) . . . . ?
N1 N2 C7 C8 -6.1(4) . . . . ?
Cu1 N3 C8 O4 -177.7(2) . . . . ?
Cu1 N3 C8 C7 4.0(4) . . . . ?
C10 O4 C8 N3 -6.8(5) . . . . ?
C10 O4 C8 C7 171.7(3) . . . . ?
N2 C7 C8 N3 2.4(5) . . . . ?
C9 C7 C8 N3 179.5(3) . . . . ?
N2 C7 C8 O4 -176.1(3) . . . . ?
C9 C7 C8 O4 1.0(4) . . . . ?
C15 N5 C11 C12 -3.3(6) . . . . ?
Cu1 N5 C11 C12 176.8(3) . . . . ?
N5 C11 C12 C13 0.4(7) . . . . ?
C11 C12 C13 C14 2.2(6) . . . . ?
C11 C12 C13 C13 -179.5(4) . . . 5_666 ?
C12 C13 C14 C15 -1.9(6) . . . . ?
C13 C13 C14 C15 179.8(4) 5_666 . . . ?
C11 N5 C15 C14 3.6(6) . . . . ?
Cu1 N5 C15 C14 -176.5(3) . . . . ?
C13 C14 C15 N5 -1.0(7) . . . . ?
